data_4109422
loop_
_publ_author_name
'Joaqu\'in L\'opez-Serrano'
'Simon B. Duckett'
'Stuart Aiken'
'Karina Q. Almeida Le\~nero'
'Eite Drent'
'John P. Dunne'
'Denis Konya'
'Adrian C. Whitwood'

_publ_contact_author_address
;Department of Chemistry
University of York
Heslington
York
YO10 5DD
United Kingdom
;
_publ_contact_author_email sbd3@york.ac.uk
_publ_contact_author_fax '44 904 432516'
_publ_contact_author_name 'Prof Simon Duckett'
_publ_contact_author_phone '44 904 432564'
_publ_section_title
;
 Apara-Hydrogen Investigation of Palladium-Catalyzed Alkyne Hydrogenation
;
_journal_name_full 'Journal of the American Chemical Society'
_journal_page_first 6513
_journal_page_last 6527
_journal_paper_doi 10.1021/ja070331c
_journal_volume 129
_journal_year 2007
_chemical_formula_moiety 'C20 H40 O2 P2 Pd, 2(C F3 O3 S), 2(C H4 O)'
_chemical_formula_sum 'C24 H48 F6 O10 P2 Pd S2'
_chemical_formula_weight 843.08
_chemical_name_systematic
; 
 ? 
;
_space_group_IT_number 18
_symmetry_cell_setting orthorhombic
_symmetry_space_group_name_Hall 'P 2 2ab'
_symmetry_space_group_name_H-M 'P 21 21 2'
_atom_sites_solution_hydrogens geom
_atom_sites_solution_primary direct
_atom_sites_solution_secondary difmap
_audit_creation_method SHELXL-97
_cell_angle_alpha 90.00
_cell_angle_beta 90.00
_cell_angle_gamma 90.00
_cell_formula_units_Z 2
_cell_length_a 10.1425(6)
_cell_length_b 12.0361(8)
_cell_length_c 14.1564(9)
_cell_measurement_reflns_used 9575
_cell_measurement_temperature 110(2)
_cell_measurement_theta_max 29.96
_cell_measurement_theta_min 2.47
_cell_volume 1728.16(19)
_computing_cell_refinement 'Bruker SMART'
_computing_data_collection 'Bruker SMART'
_computing_data_reduction 'Bruker SAINT'
_computing_molecular_graphics 'Bruker SHELXTL'
_computing_publication_material 'Bruker SHELXTL'
_computing_structure_refinement 'SHELXL-97 (Sheldrick, 1997)'
_computing_structure_solution 'SHELXS-97 (Sheldrick, 1997)'
_diffrn_ambient_temperature 110(2)
_diffrn_measured_fraction_theta_full 0.990
_diffrn_measured_fraction_theta_max 0.990
_diffrn_measurement_device_type 'CCD area detector'
_diffrn_measurement_method 'phi and omega scans'
_diffrn_radiation_monochromator graphite
_diffrn_radiation_source 'fine-focus sealed tube'
_diffrn_radiation_type MoK\a
_diffrn_radiation_wavelength 0.71073
_diffrn_reflns_av_R_equivalents 0.0247
_diffrn_reflns_av_sigmaI/netI 0.0267
_diffrn_reflns_limit_h_max 14
_diffrn_reflns_limit_h_min -13
_diffrn_reflns_limit_k_max 16
_diffrn_reflns_limit_k_min -16
_diffrn_reflns_limit_l_max 19
_diffrn_reflns_limit_l_min -19
_diffrn_reflns_number 19608
_diffrn_reflns_theta_full 30.03
_diffrn_reflns_theta_max 30.03
_diffrn_reflns_theta_min 2.22
_exptl_absorpt_coefficient_mu 0.831
_exptl_absorpt_correction_T_max 0.913
_exptl_absorpt_correction_T_min 0.845
_exptl_absorpt_correction_type multi-scan
_exptl_absorpt_process_details 'SADABS v2.03; (Sheldrick)'
_exptl_crystal_colour yellow
_exptl_crystal_density_diffrn 1.620
_exptl_crystal_description plate
_exptl_crystal_F_000 868
_exptl_crystal_size_max 0.15
_exptl_crystal_size_mid 0.13
_exptl_crystal_size_min 0.11
_refine_diff_density_max 0.679
_refine_diff_density_min -0.466
_refine_diff_density_rms 0.073
_refine_ls_abs_structure_details 'Flack H D (1983), Acta Cryst. A39, 876-881'
_refine_ls_abs_structure_Flack -0.02(2)
_refine_ls_extinction_method none
_refine_ls_goodness_of_fit_ref 1.056
_refine_ls_hydrogen_treatment mixed
_refine_ls_matrix_type full
_refine_ls_number_parameters 214
_refine_ls_number_reflns 4996
_refine_ls_number_restraints 0
_refine_ls_restrained_S_all 1.056
_refine_ls_R_factor_all 0.0288
_refine_ls_R_factor_gt 0.0272
_refine_ls_shift/su_max 0.001
_refine_ls_shift/su_mean 0.000
_refine_ls_structure_factor_coef Fsqd
_refine_ls_weighting_details 'calc w=1/[\s^2^(Fo^2^)+(0.0387P)^2^+0.3968P] where P=(Fo^2^+2Fc^2^)/3'
_refine_ls_weighting_scheme calc
_refine_ls_wR_factor_gt 0.0651
_refine_ls_wR_factor_ref 0.0658
_reflns_number_gt 4811
_reflns_number_total 4996
_reflns_threshold_expression >2sigma(I)
_cod_data_source_file ja070331csi20070322_084400_1.cif
_cod_data_source_block sbd0601a
_cod_database_code 4109422

loop_
_symmetry_equiv_pos_as_xyz
'x, y, z'
'-x, -y, z'
'-x+1/2, y+1/2, -z'
'x+1/2, -y+1/2, -z'

loop_
_atom_site_label
_atom_site_type_symbol
_atom_site_fract_x
_atom_site_fract_y
_atom_site_fract_z
_atom_site_U_iso_or_equiv
_atom_site_adp_type
_atom_site_occupancy
_atom_site_symmetry_multiplicity
_atom_site_calc_flag
_atom_site_refinement_flags
C1 C 0.88932(19) 0.71651(16) 0.65596(15) 0.0191(4) Uani 1 1 d .
H1 H 0.9851 0.7348 0.6498 0.023 Uiso 1 1 calc R
C2 C 0.8397(2) 0.76630(18) 0.74940(17) 0.0240(4) Uani 1 1 d .
H2A H 0.8531 0.8477 0.7470 0.029 Uiso 1 1 calc R
H2B H 0.8955 0.7371 0.8012 0.029 Uiso 1 1 calc R
C3 C 0.6945(2) 0.74393(19) 0.77477(19) 0.0279(5) Uani 1 1 d .
H3A H 0.6383 0.7920 0.7347 0.034 Uiso 1 1 calc R
H3B H 0.6801 0.7665 0.8412 0.034 Uiso 1 1 calc R
C4 C 0.6474(2) 0.62239(19) 0.76320(17) 0.0266(4) Uani 1 1 d .
H4A H 0.6764 0.5800 0.8194 0.032 Uiso 1 1 calc R
H4B H 0.5498 0.6223 0.7631 0.032 Uiso 1 1 calc R
C5 C 0.6947(2) 0.55987(17) 0.67464(15) 0.0218(4) Uani 1 1 d .
H5 H 0.6686 0.4801 0.6810 0.026 Uiso 1 1 calc R
C6 C 0.6377(2) 0.60481(19) 0.58085(17) 0.0267(4) Uani 1 1 d .
H6A H 0.6690 0.5565 0.5289 0.032 Uiso 1 1 calc R
H6B H 0.5405 0.5983 0.5834 0.032 Uiso 1 1 calc R
C7 C 0.6728(2) 0.72596(19) 0.55613(16) 0.0257(4) Uani 1 1 d .
H7A H 0.6454 0.7402 0.4901 0.031 Uiso 1 1 calc R
H7B H 0.6202 0.7756 0.5972 0.031 Uiso 1 1 calc R
C8 C 0.8186(2) 0.75815(18) 0.56602(16) 0.0243(4) Uani 1 1 d .
H8A H 0.8250 0.8402 0.5643 0.029 Uiso 1 1 calc R
H8B H 0.8666 0.7292 0.5104 0.029 Uiso 1 1 calc R
C9 C 0.9246(2) 0.5032(3) 0.55616(12) 0.0258(4) Uani 1 1 d .
H9A H 0.8862 0.4279 0.5506 0.031 Uiso 1 1 calc R
H9B H 0.8935 0.5485 0.5022 0.031 Uiso 1 1 calc R
C10 C 0.8256(3) 0.4800(2) 0.96495(18) 0.0351(6) Uani 1 1 d .
H10A H 0.7972 0.4125 0.9321 0.053 Uiso 1 1 calc R
H10B H 0.7500 0.5136 0.9972 0.053 Uiso 1 1 calc R
H10C H 0.8936 0.4612 1.0114 0.053 Uiso 1 1 calc R
C11 C 0.7681(3) 0.0897(2) 0.73124(17) 0.0358(6) Uani 1 1 d .
C12 C 1.0020(4) 0.8279(2) 0.98303(17) 0.0429(6) Uani 1 1 d .
H12A H 0.9966 0.8787 1.0370 0.064 Uiso 1 1 calc R
H12B H 0.9848 0.8691 0.9246 0.064 Uiso 1 1 calc R
H12C H 1.0904 0.7951 0.9803 0.064 Uiso 1 1 calc R
F1 F 0.8682(2) 0.08054(16) 0.67160(16) 0.0614(5) Uani 1 1 d .
F2 F 0.6722(2) 0.03209(19) 0.69370(17) 0.0748(7) Uani 1 1 d .
F3 F 0.8027(3) 0.04036(15) 0.81102(13) 0.0710(7) Uani 1 1 d .
O1 O 0.87801(17) 0.55692(14) 0.89820(11) 0.0247(3) Uani 1 1 d .
H1A H 0.902(3) 0.604(3) 0.925(2) 0.034(9) Uiso 1 1 d .
O2 O 0.8416(2) 0.2802(2) 0.7908(2) 0.0613(7) Uani 1 1 d .
O3 O 0.6189(2) 0.2265(2) 0.81914(14) 0.0519(6) Uani 1 1 d .
O4 O 0.6874(4) 0.2734(2) 0.66158(15) 0.0923(12) Uani 1 1 d .
O5 O 0.9059(2) 0.74152(18) 0.99352(16) 0.0442(5) Uani 1 1 d .
H5A H 0.898(3) 0.733(3) 1.043(2) 0.036(9) Uiso 1 1 d .
P1 P 0.87447(5) 0.56701(4) 0.66709(3) 0.01672(10) Uani 1 1 d .
Pd1 Pd 1.0000 0.5000 0.784592(12) 0.01701(5) Uani 1 2 d S
S S 0.72422(6) 0.23384(5) 0.75237(4) 0.02886(13) Uani 1 1 d .

loop_
_atom_site_aniso_label
_atom_site_aniso_U_11
_atom_site_aniso_U_22
_atom_site_aniso_U_33
_atom_site_aniso_U_23
_atom_site_aniso_U_13
_atom_site_aniso_U_12
C1 0.0168(8) 0.0183(9) 0.0221(9) 0.0028(7) -0.0005(7) 0.0000(7)
C2 0.0272(10) 0.0192(9) 0.0256(9) -0.0009(8) 0.0003(8) 0.0017(8)
C3 0.0253(10) 0.0283(11) 0.0303(12) -0.0043(9) 0.0036(9) 0.0074(8)
C4 0.0190(9) 0.0312(11) 0.0296(11) 0.0041(8) 0.0044(8) 0.0027(8)
C5 0.0188(9) 0.0207(9) 0.0260(10) 0.0027(8) -0.0024(8) -0.0011(7)
C6 0.0227(10) 0.0251(10) 0.0324(11) 0.0042(9) -0.0084(9) -0.0010(8)
C7 0.0252(10) 0.0261(10) 0.0259(10) 0.0073(8) -0.0067(8) 0.0061(8)
C8 0.0258(10) 0.0224(10) 0.0246(10) 0.0071(8) -0.0035(8) 0.0002(8)
C9 0.0337(10) 0.0282(9) 0.0153(8) -0.0037(11) -0.0047(6) 0.0142(12)
C10 0.0386(12) 0.0396(17) 0.0269(10) 0.0032(10) 0.0097(9) 0.0013(10)
C11 0.0546(16) 0.0246(10) 0.0284(13) 0.0000(9) -0.0004(11) -0.0009(10)
C12 0.0515(14) 0.0465(13) 0.0308(11) 0.0004(10) 0.0010(16) -0.0158(16)
F1 0.0782(14) 0.0416(10) 0.0645(12) -0.0130(9) 0.0221(11) 0.0196(9)
F2 0.0883(16) 0.0654(14) 0.0706(14) -0.0222(10) -0.0122(12) -0.0290(12)
F3 0.142(2) 0.0315(8) 0.0395(10) 0.0035(7) -0.0171(12) 0.0233(11)
O1 0.0313(8) 0.0255(8) 0.0174(7) -0.0033(6) 0.0034(6) 0.0038(7)
O2 0.0487(12) 0.0458(12) 0.0893(18) -0.0258(13) 0.0259(13) -0.0190(10)
O3 0.0301(9) 0.0940(18) 0.0315(10) -0.0079(11) 0.0056(8) 0.0151(10)
O4 0.194(4) 0.0615(15) 0.0215(10) 0.0074(10) 0.0053(15) 0.077(2)
O5 0.0644(14) 0.0414(11) 0.0269(10) -0.0118(8) 0.0135(9) -0.0173(10)
P1 0.0182(2) 0.0166(2) 0.0153(2) -0.00055(17) -0.00129(18) 0.00370(18)
Pd1 0.02069(9) 0.01839(9) 0.01196(8) 0.000 0.000 0.00618(9)
S 0.0388(3) 0.0258(3) 0.0219(2) 0.0035(2) 0.0085(2) 0.0115(2)

loop_
_atom_type_symbol
_atom_type_description
_atom_type_scat_dispersion_real
_atom_type_scat_dispersion_imag
_atom_type_scat_source
C C 0.0033 0.0016 'International Tables Vol C Tables 4.2.6.8 and 6.1.1.4'
H H 0.0000 0.0000 'International Tables Vol C Tables 4.2.6.8 and 6.1.1.4'
O O 0.0106 0.0060 'International Tables Vol C Tables 4.2.6.8 and 6.1.1.4'
F F 0.0171 0.0103 'International Tables Vol C Tables 4.2.6.8 and 6.1.1.4'
P P 0.1023 0.0942 'International Tables Vol C Tables 4.2.6.8 and 6.1.1.4'
S S 0.1246 0.1234 'International Tables Vol C Tables 4.2.6.8 and 6.1.1.4'
Pd Pd -0.9988 1.0072 'International Tables Vol C Tables 4.2.6.8 and 6.1.1.4'

loop_
_geom_angle_atom_site_label_1
_geom_angle_atom_site_label_2
_geom_angle_atom_site_label_3
_geom_angle
_geom_angle_site_symmetry_1
_geom_angle_site_symmetry_3
C2 C1 C8 115.51(17) . .
C2 C1 P1 106.56(14) . .
C8 C1 P1 110.80(14) . .
C2 C1 H1 107.9 . .
C8 C1 H1 107.9 . .
P1 C1 H1 107.9 . .
C1 C2 C3 116.48(18) . .
C1 C2 H2A 108.2 . .
C3 C2 H2A 108.2 . .
C1 C2 H2B 108.2 . .
C3 C2 H2B 108.2 . .
H2A C2 H2B 107.3 . .
C2 C3 C4 115.84(17) . .
C2 C3 H3A 108.3 . .
C4 C3 H3A 108.3 . .
C2 C3 H3B 108.3 . .
C4 C3 H3B 108.3 . .
H3A C3 H3B 107.4 . .
C5 C4 C3 116.88(19) . .
C5 C4 H4A 108.1 . .
C3 C4 H4A 108.1 . .
C5 C4 H4B 108.1 . .
C3 C4 H4B 108.1 . .
H4A C4 H4B 107.3 . .
C4 C5 C6 114.33(18) . .
C4 C5 P1 109.62(15) . .
C6 C5 P1 107.82(15) . .
C4 C5 H5 108.3 . .
C6 C5 H5 108.3 . .
P1 C5 H5 108.3 . .
C7 C6 C5 116.09(18) . .
C7 C6 H6A 108.3 . .
C5 C6 H6A 108.3 . .
C7 C6 H6B 108.3 . .
C5 C6 H6B 108.3 . .
H6A C6 H6B 107.4 . .
C8 C7 C6 116.13(17) . .
C8 C7 H7A 108.3 . .
C6 C7 H7A 108.3 . .
C8 C7 H7B 108.3 . .
C6 C7 H7B 108.3 . .
H7A C7 H7B 107.4 . .
C7 C8 C1 116.15(18) . .
C7 C8 H8A 108.2 . .
C1 C8 H8A 108.2 . .
C7 C8 H8B 108.2 . .
C1 C8 H8B 108.2 . .
H8A C8 H8B 107.4 . .
C9 C9 P1 107.47(14) 2_765 .
C9 C9 H9A 110.2 2_765 .
P1 C9 H9A 110.2 . .
C9 C9 H9B 110.2 2_765 .
P1 C9 H9B 110.2 . .
H9A C9 H9B 108.5 . .
O1 C10 H10A 109.5 . .
O1 C10 H10B 109.5 . .
H10A C10 H10B 109.5 . .
O1 C10 H10C 109.5 . .
H10A C10 H10C 109.5 . .
H10B C10 H10C 109.5 . .
F2 C11 F3 107.9(2) . .
F2 C11 F1 105.5(2) . .
F3 C11 F1 107.6(2) . .
F2 C11 S 113.1(2) . .
F3 C11 S 110.68(17) . .
F1 C11 S 111.84(18) . .
O5 C12 H12A 109.5 . .
O5 C12 H12B 109.5 . .
H12A C12 H12B 109.5 . .
O5 C12 H12C 109.5 . .
H12A C12 H12C 109.5 . .
H12B C12 H12C 109.5 . .
C10 O1 Pd1 120.37(14) . .
C10 O1 H1A 107(3) . .
Pd1 O1 H1A 116(3) . .
C12 O5 H5A 107(3) . .
C1 P1 C9 108.69(12) . .
C1 P1 C5 97.73(9) . .
C9 P1 C5 108.00(10) . .
C1 P1 Pd1 111.96(7) . .
C9 P1 Pd1 109.24(7) . .
C5 P1 Pd1 120.36(7) . .
O1 Pd1 O1 82.66(9) 2_765 .
O1 Pd1 P1 96.54(5) 2_765 2_765
O1 Pd1 P1 177.60(5) . 2_765
O1 Pd1 P1 177.60(5) 2_765 .
O1 Pd1 P1 96.54(5) . .
P1 Pd1 P1 84.36(3) 2_765 .
O4 S O2 115.7(2) . .
O4 S O3 115.02(18) . .
O2 S O3 113.39(14) . .
O4 S C11 103.63(13) . .
O2 S C11 103.46(14) . .
O3 S C11 103.47(14) . .

loop_
_geom_bond_atom_site_label_1
_geom_bond_atom_site_label_2
_geom_bond_distance
_geom_bond_site_symmetry_2
C1 C2 1.537(3) .
C1 C8 1.545(3) .
C1 P1 1.813(2) .
C1 H1 1.0000 .
C2 C3 1.540(3) .
C2 H2A 0.9900 .
C2 H2B 0.9900 .
C3 C4 1.548(3) .
C3 H3A 0.9900 .
C3 H3B 0.9900 .
C4 C5 1.539(3) .
C4 H4A 0.9900 .
C4 H4B 0.9900 .
C5 C6 1.546(3) .
C5 P1 1.828(2) .
C5 H5 1.0000 .
C6 C7 1.541(3) .
C6 H6A 0.9900 .
C6 H6B 0.9900 .
C7 C8 1.535(3) .
C7 H7A 0.9900 .
C7 H7B 0.9900 .
C8 H8A 0.9900 .
C8 H8B 0.9900 .
C9 C9 1.532(4) 2_765
C9 P1 1.820(2) .
C9 H9A 0.9900 .
C9 H9B 0.9900 .
C10 O1 1.425(3) .
C10 H10A 0.9800 .
C10 H10B 0.9800 .
C10 H10C 0.9800 .
C11 F2 1.307(3) .
C11 F3 1.324(3) .
C11 F1 1.325(3) .
C11 S 1.816(2) .
C12 O5 1.434(3) .
C12 H12A 0.9800 .
C12 H12B 0.9800 .
C12 H12C 0.9800 .
O1 Pd1 2.1417(16) .
O1 H1A 0.73(3) .
O2 S 1.423(2) .
O3 S 1.429(2) .
O4 S 1.420(2) .
O5 H5A 0.71(3) .
P1 Pd1 2.2446(5) .
Pd1 O1 2.1417(16) 2_765
Pd1 P1 2.2446(5) 2_765

loop_
_geom_hbond_atom_site_label_D
_geom_hbond_atom_site_label_H
_geom_hbond_atom_site_label_A
_geom_hbond_distance_DH
_geom_hbond_distance_HA
_geom_hbond_distance_DA
_geom_hbond_angle_DHA
_geom_hbond_site_symmetry_A
O5 H5A O3 0.71(3) 1.97(4) 2.670(3) 174(4) 3_657
O1 H1A O5 0.73(3) 1.92(3) 2.615(3) 161(3) .

loop_
_geom_torsion_atom_site_label_1
_geom_torsion_atom_site_label_2
_geom_torsion_atom_site_label_3
_geom_torsion_atom_site_label_4
_geom_torsion
_geom_torsion_site_symmetry_1
_geom_torsion_site_symmetry_4
C8 C1 C2 C3 61.3(2) . .
P1 C1 C2 C3 -62.2(2) . .
C1 C2 C3 C4 46.7(3) . .
C2 C3 C4 C5 -41.6(3) . .
C3 C4 C5 C6 -67.5(2) . .
C3 C4 C5 P1 53.7(2) . .
C4 C5 C6 C7 61.8(3) . .
P1 C5 C6 C7 -60.4(2) . .
C5 C6 C7 C8 47.6(3) . .
C6 C7 C8 C1 -43.9(3) . .
C2 C1 C8 C7 -66.1(2) . .
P1 C1 C8 C7 55.2(2) . .
C2 C1 P1 C9 177.33(13) . .
C8 C1 P1 C9 50.92(16) . .
C2 C1 P1 C5 65.30(15) . .
C8 C1 P1 C5 -61.11(16) . .
C2 C1 P1 Pd1 -61.91(14) . .
C8 C1 P1 Pd1 171.68(12) . .
C9 C9 P1 C1 81.8(3) 2_765 .
C9 C9 P1 C5 -173.2(2) 2_765 .
C9 C9 P1 Pd1 -40.6(3) 2_765 .
C4 C5 P1 C1 -62.30(16) . .
C6 C5 P1 C1 62.73(16) . .
C4 C5 P1 C9 -174.89(16) . .
C6 C5 P1 C9 -49.86(18) . .
C4 C5 P1 Pd1 58.83(16) . .
C6 C5 P1 Pd1 -176.14(11) . .
C10 O1 Pd1 O1 -60.18(16) . 2_765
C10 O1 Pd1 P1 122.10(17) . .
C1 P1 Pd1 O1 74.46(9) . .
C9 P1 Pd1 O1 -165.10(11) . .
C5 P1 Pd1 O1 -39.39(9) . .
C1 P1 Pd1 P1 -107.78(7) . 2_765
C9 P1 Pd1 P1 12.66(10) . 2_765
C5 P1 Pd1 P1 138.36(9) . 2_765
F2 C11 S O4 -57.7(3) . .
F3 C11 S O4 -178.8(3) . .
F1 C11 S O4 61.2(3) . .
F2 C11 S O2 -178.8(2) . .
F3 C11 S O2 60.0(3) . .
F1 C11 S O2 -60.0(2) . .
F2 C11 S O3 62.7(2) . .
F3 C11 S O3 -58.5(2) . .
F1 C11 S O3 -178.5(2) . .
